data_1555357
loop_
_publ_author_name
'Yang, Chao'
'Xu, Zheng-Liang'
'Shao, Hui'
'Mou, Xue-Qing'
'Wang, Jie'
'Wang, Shao-Hua'

_publ_section_title
;
 A Tin(IV) Chloride Promoted Tandem C-O Bond Cleavage/Nazarov
 Cyclization/Nucleophilic Addition Reaction of 1,1-Disubstituted Allylic
 Ethers toward the Synthesis of Multisubstituted Indenes.
;
_journal_issue 21
_journal_name_full 'Organic letters'
_journal_page_first 5288
_journal_page_last 5291
_journal_paper_doi 10.1021/acs.orglett.5b02610
_journal_volume 17
_journal_year 2015
_chemical_formula_moiety 'C21 H16 F2 O'
_chemical_formula_sum 'C21 H16 F2 O'
_chemical_formula_weight 322.34
_space_group_crystal_system triclinic
_space_group_IT_number 2
_space_group_name_Hall '-P 1'
_space_group_name_H-M_alt 'P -1'
_atom_sites_solution_hydrogens geom
_atom_sites_solution_primary direct
_atom_sites_solution_secondary difmap
_audit_creation_date 2015-05-22
_audit_creation_method
;
Olex2 1.2
(compiled 2014.11.28 svn.r3106 for OlexSys, GUI svn.r4959)
;
_cell_angle_alpha 78.708(14)
_cell_angle_beta 82.706(14)
_cell_angle_gamma 89.789(12)
_cell_formula_units_Z 4
_cell_length_a 8.2834(12)
_cell_length_b 10.8217(16)
_cell_length_c 18.382(3)
_cell_measurement_reflns_used 1558
_cell_measurement_temperature 293.18(10)
_cell_measurement_theta_max 25.3830
_cell_measurement_theta_min 3.7570
_cell_volume 1602.4(4)
_computing_cell_refinement
;
CrysAlisPro, Agilent Technologies,
Version 1.171.37.33 (release 27-03-2014 CrysAlis171 .NET)
(compiled Mar 27 2014,17:12:48)
;
_computing_data_collection
;
CrysAlisPro, Agilent Technologies,
Version 1.171.37.33 (release 27-03-2014 CrysAlis171 .NET)
(compiled Mar 27 2014,17:12:48)
;
_computing_data_reduction
;
CrysAlisPro, Agilent Technologies,
Version 1.171.37.33 (release 27-03-2014 CrysAlis171 .NET)
(compiled Mar 27 2014,17:12:48)
;
_computing_molecular_graphics 'Olex2 (Dolomanov et al., 2009)'
_computing_publication_material 'Olex2 (Dolomanov et al., 2009)'
_computing_structure_refinement 'ShelXL (Sheldrick, 2008)'
_computing_structure_solution 'ShelXS (Sheldrick, 2008)'
_diffrn_ambient_environment air
_diffrn_ambient_temperature 293.18(10)
_diffrn_detector 'CCD plate'
_diffrn_detector_area_resol_mean 16.0733
_diffrn_detector_type Eos
_diffrn_measured_fraction_theta_full 0.997
_diffrn_measured_fraction_theta_max 0.997
_diffrn_measurement_details
;
#__ type_ start__ end____ width___ exp.time_
  1 omega    3.00   30.00   1.5000    4.0000
omega____ theta____ kappa____ phi______ frames
    -       20.5854   57.0000   30.0000 18

#__ type_ start__ end____ width___ exp.time_
  2 omega  -48.00   42.00   1.5000    4.0000
omega____ theta____ kappa____ phi______ frames
    -       20.5854  -38.0000 -120.0000 60

#__ type_ start__ end____ width___ exp.time_
  3 omega  -20.00   61.00   1.5000    4.0000
omega____ theta____ kappa____ phi______ frames
    -       20.5854  -99.0000 -120.0000 54

#__ type_ start__ end____ width___ exp.time_
  4 omega   -7.00   24.50   1.5000    4.0000
omega____ theta____ kappa____ phi______ frames
    -      -17.1479  -99.0000   30.0000 21

#__ type_ start__ end____ width___ exp.time_
  5 omega  -47.00   41.50   1.5000    4.0000
omega____ theta____ kappa____ phi______ frames
    -       20.5854  -57.0000    0.0000 59

#__ type_ start__ end____ width___ exp.time_
  6 omega  -34.00   35.00   1.5000    4.0000
omega____ theta____ kappa____ phi______ frames
    -       20.5854  -57.0000  120.0000 46
;
_diffrn_measurement_device 'four-circle diffractometer'
_diffrn_measurement_device_type 'SuperNova, Dual, Cu at zero, Eos'
_diffrn_measurement_method '\w scans'
_diffrn_orient_matrix_UB_11 0.0181983000
_diffrn_orient_matrix_UB_12 0.0303728000
_diffrn_orient_matrix_UB_13 -0.0380302000
_diffrn_orient_matrix_UB_21 -0.0608103000
_diffrn_orient_matrix_UB_22 -0.0375095000
_diffrn_orient_matrix_UB_23 -0.0097132000
_diffrn_orient_matrix_UB_31 -0.0585400000
_diffrn_orient_matrix_UB_32 0.0462595000
_diffrn_orient_matrix_UB_33 0.0058015000
_diffrn_radiation_monochromator mirror
_diffrn_radiation_probe x-ray
_diffrn_radiation_type MoK\a
_diffrn_radiation_wavelength 0.71073
_diffrn_reflns_av_R_equivalents 0.0532
_diffrn_reflns_av_unetI/netI 0.1099
_diffrn_reflns_limit_h_max 10
_diffrn_reflns_limit_h_min -10
_diffrn_reflns_limit_k_max 13
_diffrn_reflns_limit_k_min -12
_diffrn_reflns_limit_l_max 22
_diffrn_reflns_limit_l_min -22
_diffrn_reflns_number 11166
_diffrn_reflns_theta_full 25.50
_diffrn_reflns_theta_max 26.02
_diffrn_reflns_theta_min 3.29
_diffrn_source 'SuperNova (Mo) X-ray Source'
_exptl_absorpt_coefficient_mu 0.097
_exptl_absorpt_correction_T_max 1.00000
_exptl_absorpt_correction_T_min 0.92868
_exptl_absorpt_correction_type multi-scan
_exptl_absorpt_process_details
;
CrysAlisPro, Agilent Technologies,
Version 1.171.37.33 (release 27-03-2014 CrysAlis171 .NET)
(compiled Mar 27 2014,17:12:48)
Empirical absorption correction using spherical harmonics,
 implemented in SCALE3 ABSPACK scaling algorithm.
;
_exptl_crystal_colour 'clear light colourless'
_exptl_crystal_colour_lustre clear
_exptl_crystal_colour_modifier light
_exptl_crystal_colour_primary colourless
_exptl_crystal_density_diffrn 1.336
_exptl_crystal_density_method 'not measured'
_exptl_crystal_description block
_exptl_crystal_F_000 672
_exptl_crystal_size_max 0.36
_exptl_crystal_size_mid 0.34
_exptl_crystal_size_min 0.31
_refine_diff_density_max 0.537
_refine_diff_density_min -0.264
_refine_diff_density_rms 0.070
_refine_ls_extinction_method none
_refine_ls_goodness_of_fit_ref 1.004
_refine_ls_hydrogen_treatment constr
_refine_ls_matrix_type full
_refine_ls_number_parameters 433
_refine_ls_number_reflns 6297
_refine_ls_number_restraints 0
_refine_ls_restrained_S_all 1.004
_refine_ls_R_factor_all 0.1376
_refine_ls_R_factor_gt 0.0748
_refine_ls_shift/su_max 0.000
_refine_ls_shift/su_mean 0.000
_refine_ls_structure_factor_coef Fsqd
_refine_ls_weighting_details 'calc w=1/[\s^2^(Fo^2^)+(0.1000P)^2^+0.0000P] where P=(Fo^2^+2Fc^2^)/3'
_refine_ls_weighting_scheme calc
_refine_ls_wR_factor_gt 0.1774
_refine_ls_wR_factor_ref 0.2409
_reflns_number_gt 3220
_reflns_number_total 6297
_reflns_threshold_expression >2sigma(I)
_cod_data_source_file ol5b02610_si_002.cif
_cod_data_source_block yangchao0518_2
_cod_original_cell_volume 1602.5(4)
_cod_database_code 1555357
_reflns_odcompleteness_completeness 99.74
_reflns_odcompleteness_iscentric 1
_reflns_odcompleteness_theta 26.32
_olex2_refinement_description
;
1. Fixed Uiso
 At 1.2 times of:
  All C(H) groups, All C(H,H) groups
2.a Secondary CH2 refined with riding coordinates:
 C9(H9A,H9B), C10(H10A,H10B), C11(H11A,H11B), C19(H19A,H19B), C31(H31A,H31B),
 C32(H32A,H32B), C33(H33A,H33B), C40(H40A,H40B)
2.b Aromatic/amide H refined with riding coordinates:
 C3(H3), C4(H4), C6(H6), C14(H14), C15(H15), C17(H17), C18(H18), C24(H24),
 C25(H25), C27(H27), C35(H35), C36(H36), C38(H38), C39(H39)
2.c :
 C21(H21), C42(H42)
;
_olex2_date_sample_data_collection 2015-05-18
_olex2_submission_special_instructions 'No special instructions were received'

loop_
_space_group_symop_id
_space_group_symop_operation_xyz
1 'x, y, z'
2 '-x, -y, -z'

loop_
_atom_site_label
_atom_site_type_symbol
_atom_site_fract_x
_atom_site_fract_y
_atom_site_fract_z
_atom_site_U_iso_or_equiv
_atom_site_adp_type
_atom_site_occupancy
_atom_site_calc_flag
_atom_site_refinement_flags_posn
F1 F 0.6081(3) 1.39856(19) 0.05478(14) 0.0579(7) Uani 1 d .
F2 F -0.0322(2) 0.82886(19) 0.46241(14) 0.0494(7) Uani 1 d .
O1 O 0.5915(3) 0.74603(19) 0.23625(14) 0.0301(6) Uani 1 d .
C1 C 0.5588(4) 0.9540(3) 0.27242(19) 0.0216(7) Uani 1 d .
C2 C 0.5680(4) 1.0842(3) 0.22197(19) 0.0236(8) Uani 1 d .
C3 C 0.5526(4) 1.2021(3) 0.2398(2) 0.0338(9) Uani 1 d .
H3 H 0.5336 1.2105 0.2896 0.041 Uiso 1 calc R
C4 C 0.5656(5) 1.3078(3) 0.1830(2) 0.0394(10) Uani 1 d .
H4 H 0.5547 1.3879 0.1941 0.047 Uiso 1 calc R
C5 C 0.5946(5) 1.2932(3) 0.1104(2) 0.0385(10) Uani 1 d .
C6 C 0.6125(4) 1.1771(3) 0.0898(2) 0.0330(9) Uani 1 d .
H6 H 0.6326 1.1701 0.0398 0.040 Uiso 1 calc R
C7 C 0.5990(4) 1.0717(3) 0.1470(2) 0.0246(8) Uani 1 d .
C8 C 0.6107(4) 0.9380(3) 0.14371(19) 0.0249(8) Uani 1 d .
C9 C 0.6375(5) 0.8764(3) 0.0769(2) 0.0368(9) Uani 1 d .
H9A H 0.7498 0.8885 0.0539 0.044 Uiso 1 calc R
H9B H 0.5676 0.9129 0.0402 0.044 Uiso 1 calc R
C10 C 0.5973(5) 0.7368(3) 0.1041(2) 0.0389(10) Uani 1 d .
H10A H 0.4802 0.7240 0.1101 0.047 Uiso 1 calc R
H10B H 0.6447 0.6910 0.0665 0.047 Uiso 1 calc R
C11 C 0.6587(5) 0.6848(3) 0.1762(2) 0.0415(10) Uani 1 d .
H11A H 0.6317 0.5954 0.1902 0.050 Uiso 1 calc R
H11B H 0.7763 0.6942 0.1695 0.050 Uiso 1 calc R
C12 C 0.5871(4) 0.8725(3) 0.2138(2) 0.0230(8) Uani 1 d .
C13 C 0.3965(4) 0.9210(3) 0.32239(18) 0.0212(7) Uani 1 d .
C14 C 0.3763(4) 0.8072(3) 0.3735(2) 0.0277(8) Uani 1 d .
H14 H 0.4627 0.7521 0.3766 0.033 Uiso 1 calc R
C15 C 0.2319(4) 0.7733(3) 0.4198(2) 0.0319(9) Uani 1 d .
H15 H 0.2191 0.6961 0.4529 0.038 Uiso 1 calc R
C16 C 0.1079(4) 0.8585(3) 0.4151(2) 0.0303(8) Uani 1 d .
C17 C 0.1206(4) 0.9713(3) 0.3654(2) 0.0321(9) Uani 1 d .
H17 H 0.0342 1.0264 0.3631 0.038 Uiso 1 calc R
C18 C 0.2651(4) 1.0010(3) 0.3188(2) 0.0293(8) Uani 1 d .
H18 H 0.2748 1.0766 0.2841 0.035 Uiso 1 calc R
C19 C 0.7028(4) 0.9366(3) 0.3197(2) 0.0287(8) Uani 1 d .
H19A H 0.7115 0.8476 0.3405 0.034 Uiso 1 calc R
H19B H 0.8028 0.9638 0.2870 0.034 Uiso 1 calc R
C20 C 0.6867(4) 1.0065(3) 0.3811(2) 0.0331(9) Uani 1 d .
C21 C 0.6713(5) 1.0597(4) 0.4305(3) 0.0500(12) Uani 1 d .
H21 H 0.6591 1.1024 0.4700 0.060 Uiso 1 calc R
F3 F 0.1297(3) 0.90291(18) 0.06028(13) 0.0527(7) Uani 1 d .
F4 F 0.5523(3) 0.3276(2) 0.46317(14) 0.0494(6) Uani 1 d .
O2 O 0.0572(3) 0.24772(19) 0.23591(14) 0.0306(6) Uani 1 d .
C22 C 0.0668(4) 0.4548(3) 0.27414(19) 0.0216(7) Uani 1 d .
C23 C 0.0850(4) 0.5853(3) 0.22436(19) 0.0218(7) Uani 1 d .
C24 C 0.0852(4) 0.7015(3) 0.2442(2) 0.0312(8) Uani 1 d .
H24 H 0.0743 0.7081 0.2943 0.037 Uiso 1 calc R
C25 C 0.1020(5) 0.8092(3) 0.1878(2) 0.0363(9) Uani 1 d .
H25 H 0.1042 0.8889 0.1996 0.044 Uiso 1 calc R
C26 C 0.1153(4) 0.7958(3) 0.1148(2) 0.0338(9) Uani 1 d .
C27 C 0.1152(4) 0.6819(3) 0.0927(2) 0.0296(8) Uani 1 d .
H27 H 0.1248 0.6765 0.0425 0.036 Uiso 1 calc R
C28 C 0.1002(4) 0.5748(3) 0.14913(19) 0.0243(8) Uani 1 d .
C29 C 0.0943(4) 0.4410(3) 0.1447(2) 0.0247(8) Uani 1 d .
C30 C 0.0750(4) 0.3742(3) 0.2149(2) 0.0234(8) Uani 1 d .
C31 C 0.0225(5) 0.1900(3) 0.1745(2) 0.0408(10) Uani 1 d .
H31A H -0.0904 0.2038 0.1669 0.049 Uiso 1 calc R
H31B H 0.0370 0.0997 0.1879 0.049 Uiso 1 calc R
C32 C 0.1283(5) 0.2405(3) 0.1035(2) 0.0418(10) Uani 1 d .
H32A H 0.1019 0.1968 0.0650 0.050 Uiso 1 calc R
H32B H 0.2411 0.2244 0.1105 0.050 Uiso 1 calc R
C33 C 0.1076(5) 0.3819(3) 0.0774(2) 0.0384(10) Uani 1 d .
H33A H 0.2006 0.4176 0.0421 0.046 Uiso 1 calc R
H33B H 0.0103 0.3972 0.0530 0.046 Uiso 1 calc R
C34 C 0.2017(4) 0.4211(3) 0.32387(18) 0.0199(7) Uani 1 d .
C35 C 0.3330(4) 0.5013(3) 0.3211(2) 0.0281(8) Uani 1 d .
H35 H 0.3406 0.5780 0.2874 0.034 Uiso 1 calc R
C36 C 0.4533(4) 0.4709(3) 0.3669(2) 0.0339(9) Uani 1 d .
H36 H 0.5407 0.5258 0.3645 0.041 Uiso 1 calc R
C37 C 0.4396(4) 0.3573(3) 0.4158(2) 0.0307(9) Uani 1 d .
C38 C 0.3145(4) 0.2727(3) 0.4201(2) 0.0293(8) Uani 1 d .
H38 H 0.3102 0.1952 0.4529 0.035 Uiso 1 calc R
C39 C 0.1946(4) 0.3058(3) 0.37411(19) 0.0277(8) Uani 1 d .
H39 H 0.1078 0.2502 0.3768 0.033 Uiso 1 calc R
C40 C -0.1037(4) 0.4336(3) 0.3218(2) 0.0286(8) Uani 1 d .
H40A H -0.1869 0.4594 0.2895 0.034 Uiso 1 calc R
H40B H -0.1207 0.3444 0.3427 0.034 Uiso 1 calc R
C41 C -0.1218(4) 0.5042(3) 0.3830(2) 0.0347(9) Uani 1 d .
C42 C -0.1360(4) 0.5576(4) 0.4330(2) 0.0464(11) Uani 1 d .
H42 H -0.1472 0.6000 0.4727 0.056 Uiso 1 calc R

loop_
_atom_site_aniso_label
_atom_site_aniso_U_11
_atom_site_aniso_U_22
_atom_site_aniso_U_33
_atom_site_aniso_U_23
_atom_site_aniso_U_13
_atom_site_aniso_U_12
F1 0.0820(18) 0.0280(12) 0.0521(17) 0.0127(11) 0.0035(14) 0.0002(11)
F2 0.0388(13) 0.0457(13) 0.0547(17) -0.0036(11) 0.0180(12) -0.0054(10)
O1 0.0380(14) 0.0189(12) 0.0315(15) -0.0051(10) 0.0031(11) 0.0027(10)
C1 0.0189(16) 0.0212(17) 0.025(2) -0.0039(14) -0.0031(14) 0.0002(13)
C2 0.0228(17) 0.0228(17) 0.023(2) -0.0015(14) 0.0018(14) -0.0015(13)
C3 0.037(2) 0.0247(19) 0.037(2) -0.0082(16) 0.0095(18) -0.0074(15)
C4 0.048(2) 0.0186(18) 0.048(3) -0.0086(17) 0.010(2) -0.0047(16)
C5 0.040(2) 0.026(2) 0.041(3) 0.0075(17) 0.0071(19) -0.0023(16)
C6 0.039(2) 0.027(2) 0.031(2) -0.0025(16) -0.0009(17) -0.0041(15)
C7 0.0273(18) 0.0197(17) 0.025(2) -0.0033(14) 0.0000(15) -0.0008(13)
C8 0.0292(18) 0.0258(18) 0.0200(19) -0.0066(14) -0.0005(15) -0.0006(14)
C9 0.052(2) 0.031(2) 0.029(2) -0.0102(17) -0.0071(19) 0.0054(17)
C10 0.052(2) 0.035(2) 0.036(2) -0.0179(18) -0.0106(19) 0.0020(18)
C11 0.052(2) 0.030(2) 0.044(3) -0.0141(19) 0.001(2) 0.0035(17)
C12 0.0209(17) 0.0182(17) 0.030(2) -0.0051(14) -0.0026(14) -0.0006(13)
C13 0.0198(16) 0.0254(18) 0.0198(18) -0.0054(14) -0.0057(13) -0.0021(13)
C14 0.0240(18) 0.0302(19) 0.029(2) -0.0054(16) -0.0060(15) -0.0012(14)
C15 0.032(2) 0.032(2) 0.028(2) 0.0016(16) -0.0035(16) -0.0034(15)
C16 0.0200(17) 0.040(2) 0.030(2) -0.0080(17) 0.0008(15) -0.0038(15)
C17 0.0240(18) 0.0262(19) 0.044(2) -0.0043(17) -0.0007(17) 0.0038(14)
C18 0.0285(18) 0.0276(19) 0.030(2) -0.0019(16) -0.0048(16) -0.0007(14)
C19 0.0197(17) 0.039(2) 0.030(2) -0.0110(16) -0.0036(15) 0.0016(14)
C20 0.0278(19) 0.038(2) 0.036(2) -0.0125(18) -0.0063(17) -0.0011(16)
C21 0.045(3) 0.062(3) 0.053(3) -0.030(2) -0.018(2) 0.014(2)
F3 0.0857(18) 0.0232(12) 0.0432(16) 0.0067(10) -0.0053(13) -0.0019(11)
F4 0.0472(14) 0.0501(14) 0.0553(17) -0.0032(12) -0.0341(12) 0.0086(11)
O2 0.0459(15) 0.0166(12) 0.0313(15) -0.0066(10) -0.0095(12) -0.0019(10)
C22 0.0244(17) 0.0161(16) 0.024(2) -0.0026(14) -0.0061(14) 0.0028(13)
C23 0.0222(17) 0.0198(17) 0.0239(19) -0.0017(14) -0.0088(14) 0.0042(13)
C24 0.040(2) 0.0255(19) 0.031(2) -0.0070(16) -0.0109(17) 0.0044(15)
C25 0.048(2) 0.0203(19) 0.044(3) -0.0087(17) -0.0141(19) 0.0060(16)
C26 0.040(2) 0.0211(18) 0.036(2) 0.0037(16) -0.0026(18) 0.0039(15)
C27 0.037(2) 0.0282(19) 0.022(2) -0.0005(15) -0.0053(16) -0.0009(15)
C28 0.0253(17) 0.0223(18) 0.025(2) -0.0041(14) -0.0016(15) 0.0020(13)
C29 0.0248(17) 0.0257(18) 0.026(2) -0.0083(15) -0.0071(15) 0.0022(14)
C30 0.0219(17) 0.0184(17) 0.031(2) -0.0046(15) -0.0085(15) 0.0014(13)
C31 0.055(3) 0.029(2) 0.044(3) -0.0156(18) -0.013(2) -0.0003(18)
C32 0.053(3) 0.032(2) 0.044(3) -0.0214(19) 0.001(2) -0.0026(18)
C33 0.057(3) 0.030(2) 0.029(2) -0.0087(17) -0.0014(19) -0.0040(17)
C34 0.0186(16) 0.0222(17) 0.0198(18) -0.0072(14) -0.0019(13) 0.0014(12)
C35 0.0265(18) 0.0237(18) 0.032(2) 0.0013(15) -0.0061(16) 0.0031(14)
C36 0.0277(19) 0.028(2) 0.046(3) -0.0058(17) -0.0085(18) 0.0007(15)
C37 0.0260(18) 0.032(2) 0.037(2) -0.0111(17) -0.0103(16) 0.0037(15)
C38 0.033(2) 0.0260(19) 0.025(2) 0.0022(15) 0.0000(16) 0.0055(15)
C39 0.0255(18) 0.0318(19) 0.025(2) -0.0055(15) 0.0013(15) -0.0022(14)
C40 0.0212(17) 0.033(2) 0.033(2) -0.0080(16) -0.0061(15) 0.0005(14)
C41 0.0239(19) 0.042(2) 0.039(2) -0.0107(19) -0.0021(17) 0.0041(16)
C42 0.036(2) 0.058(3) 0.049(3) -0.028(2) 0.005(2) -0.0034(19)

loop_
_atom_type_symbol
_atom_type_description
_atom_type_scat_dispersion_real
_atom_type_scat_dispersion_imag
_atom_type_scat_source
C C 0.0033 0.0016 'International Tables Vol C Tables 4.2.6.8 and 6.1.1.4'
H H 0.0000 0.0000 'International Tables Vol C Tables 4.2.6.8 and 6.1.1.4'
F F 0.0171 0.0103 'International Tables Vol C Tables 4.2.6.8 and 6.1.1.4'
O O 0.0106 0.0060 'International Tables Vol C Tables 4.2.6.8 and 6.1.1.4'

loop_
_geom_angle_atom_site_label_1
_geom_angle_atom_site_label_2
_geom_angle_atom_site_label_3
_geom_angle
C12 O1 C11 112.1(3)
C2 C1 C13 114.9(2)
C2 C1 C19 110.6(3)
C12 C1 C2 100.0(3)
C12 C1 C13 111.7(3)
C12 C1 C19 108.4(2)
C13 C1 C19 110.8(3)
C3 C2 C1 130.3(3)
C3 C2 C7 120.3(3)
C7 C2 C1 109.4(3)
C2 C3 H3 120.3
C2 C3 C4 119.3(4)
C4 C3 H3 120.3
C3 C4 H4 120.4
C5 C4 C3 119.3(3)
C5 C4 H4 120.4
F1 C5 C6 118.0(4)
C4 C5 F1 118.6(3)
C4 C5 C6 123.5(3)
C5 C6 H6 121.5
C5 C6 C7 116.9(4)
C7 C6 H6 121.5
C2 C7 C8 109.3(3)
C6 C7 C2 120.7(3)
C6 C7 C8 130.0(3)
C7 C8 C9 129.6(3)
C12 C8 C7 107.5(3)
C12 C8 C9 122.8(3)
C8 C9 H9A 110.2
C8 C9 H9B 110.2
C8 C9 C10 107.4(3)
H9A C9 H9B 108.5
C10 C9 H9A 110.2
C10 C9 H9B 110.2
C9 C10 H10A 109.1
C9 C10 H10B 109.1
H10A C10 H10B 107.8
C11 C10 C9 112.7(3)
C11 C10 H10A 109.1
C11 C10 H10B 109.1
O1 C11 C10 112.9(3)
O1 C11 H11A 109.0
O1 C11 H11B 109.0
C10 C11 H11A 109.0
C10 C11 H11B 109.0
H11A C11 H11B 107.8
O1 C12 C1 119.1(3)
C8 C12 O1 127.1(3)
C8 C12 C1 113.8(3)
C14 C13 C1 120.1(3)
C18 C13 C1 122.3(3)
C18 C13 C14 117.6(3)
C13 C14 H14 118.9
C15 C14 C13 122.1(3)
C15 C14 H14 118.9
C14 C15 H15 121.3
C16 C15 C14 117.4(3)
C16 C15 H15 121.3
F2 C16 C15 118.1(3)
F2 C16 C17 119.0(3)
C17 C16 C15 122.9(3)
C16 C17 H17 120.9
C16 C17 C18 118.2(3)
C18 C17 H17 120.9
C13 C18 H18 119.2
C17 C18 C13 121.7(3)
C17 C18 H18 119.2
C1 C19 H19A 108.8
C1 C19 H19B 108.8
H19A C19 H19B 107.7
C20 C19 C1 113.9(3)
C20 C19 H19A 108.8
C20 C19 H19B 108.8
C21 C20 C19 178.4(4)
C20 C21 H21 180.0
C30 O2 C31 111.8(3)
C23 C22 C34 114.6(3)
C23 C22 C40 111.8(2)
C30 C22 C23 100.0(3)
C30 C22 C34 111.0(2)
C30 C22 C40 108.3(3)
C34 C22 C40 110.6(3)
C24 C23 C22 129.3(3)
C24 C23 C28 120.9(3)
C28 C23 C22 109.8(3)
C23 C24 H24 120.6
C23 C24 C25 118.8(4)
C25 C24 H24 120.6
C24 C25 H25 120.5
C26 C25 C24 118.9(3)
C26 C25 H25 120.5
F3 C26 C27 117.9(4)
C25 C26 F3 118.0(3)
C25 C26 C27 124.1(3)
C26 C27 H27 121.6
C26 C27 C28 116.7(3)
C28 C27 H27 121.6
C23 C28 C29 109.1(3)
C27 C28 C23 120.6(3)
C27 C28 C29 130.3(3)
C28 C29 C33 129.4(3)
C30 C29 C28 107.4(3)
C30 C29 C33 123.2(3)
O2 C30 C22 119.6(3)
C29 C30 O2 126.6(3)
C29 C30 C22 113.7(3)
O2 C31 H31A 109.0
O2 C31 H31B 109.0
O2 C31 C32 112.9(3)
H31A C31 H31B 107.8
C32 C31 H31A 109.0
C32 C31 H31B 109.0
C31 C32 H32A 109.2
C31 C32 H32B 109.2
C31 C32 C33 112.0(3)
H32A C32 H32B 107.9
C33 C32 H32A 109.2
C33 C32 H32B 109.2
C29 C33 C32 107.8(3)
C29 C33 H33A 110.1
C29 C33 H33B 110.1
C32 C33 H33A 110.1
C32 C33 H33B 110.1
H33A C33 H33B 108.5
C35 C34 C22 122.3(3)
C35 C34 C39 117.8(3)
C39 C34 C22 119.8(3)
C34 C35 H35 119.0
C36 C35 C34 121.9(3)
C36 C35 H35 119.0
C35 C36 H36 121.0
C37 C36 C35 117.9(3)
C37 C36 H36 121.0
F4 C37 C36 119.0(3)
F4 C37 C38 118.1(3)
C36 C37 C38 122.9(3)
C37 C38 H38 120.9
C37 C38 C39 118.1(3)
C39 C38 H38 120.9
C34 C39 H39 119.4
C38 C39 C34 121.3(3)
C38 C39 H39 119.4
C22 C40 H40A 109.1
C22 C40 H40B 109.1
H40A C40 H40B 107.8
C41 C40 C22 112.6(3)
C41 C40 H40A 109.1
C41 C40 H40B 109.1
C42 C41 C40 178.3(4)
C41 C42 H42 180.0

loop_
_geom_bond_atom_site_label_1
_geom_bond_atom_site_label_2
_geom_bond_distance
F1 C5 1.368(4)
F2 C16 1.358(4)
O1 C11 1.447(4)
O1 C12 1.352(3)
C1 C2 1.524(4)
C1 C12 1.516(4)
C1 C13 1.530(4)
C1 C19 1.552(4)
C2 C3 1.380(4)
C2 C7 1.401(5)
C3 H3 0.9300
C3 C4 1.385(5)
C4 H4 0.9300
C4 C5 1.366(6)
C5 C6 1.383(5)
C6 H6 0.9300
C6 C7 1.386(5)
C7 C8 1.463(4)
C8 C9 1.501(5)
C8 C12 1.335(5)
C9 H9A 0.9700
C9 H9B 0.9700
C9 C10 1.519(5)
C10 H10A 0.9700
C10 H10B 0.9700
C10 C11 1.486(5)
C11 H11A 0.9700
C11 H11B 0.9700
C13 C14 1.391(4)
C13 C18 1.388(4)
C14 H14 0.9300
C14 C15 1.383(4)
C15 H15 0.9300
C15 C16 1.377(5)
C16 C17 1.370(5)
C17 H17 0.9300
C17 C18 1.380(4)
C18 H18 0.9300
C19 H19A 0.9700
C19 H19B 0.9700
C19 C20 1.469(5)
C20 C21 1.161(5)
C21 H21 0.9300
F3 C26 1.370(4)
F4 C37 1.351(4)
O2 C30 1.350(4)
O2 C31 1.451(4)
C22 C23 1.522(4)
C22 C30 1.518(4)
C22 C34 1.530(4)
C22 C40 1.557(4)
C23 C24 1.376(4)
C23 C28 1.399(5)
C24 H24 0.9300
C24 C25 1.394(5)
C25 H25 0.9300
C25 C26 1.369(5)
C26 C27 1.371(5)
C27 H27 0.9300
C27 C28 1.390(5)
C28 C29 1.467(4)
C29 C30 1.342(5)
C29 C33 1.491(5)
C31 H31A 0.9700
C31 H31B 0.9700
C31 C32 1.486(5)
C32 H32A 0.9700
C32 H32B 0.9700
C32 C33 1.527(5)
C33 H33A 0.9700
C33 H33B 0.9700
C34 C35 1.383(4)
C34 C39 1.396(4)
C35 H35 0.9300
C35 C36 1.383(5)
C36 H36 0.9300
C36 C37 1.370(5)
C37 C38 1.370(5)
C38 H38 0.9300
C38 C39 1.386(5)
C39 H39 0.9300
C40 H40A 0.9700
C40 H40B 0.9700
C40 C41 1.472(5)
C41 C42 1.171(5)
C42 H42 0.9300

loop_
_geom_torsion_atom_site_label_1
_geom_torsion_atom_site_label_2
_geom_torsion_atom_site_label_3
_geom_torsion_atom_site_label_4
_geom_torsion
F1 C5 C6 C7 179.7(3)
F2 C16 C17 C18 178.6(3)
C1 C2 C3 C4 -179.8(3)
C1 C2 C7 C6 179.8(3)
C1 C2 C7 C8 0.3(4)
C1 C13 C14 C15 179.9(3)
C1 C13 C18 C17 -178.5(3)
C1 C19 C20 C21 75(16)
C2 C1 C12 O1 178.7(3)
C2 C1 C12 C8 0.8(4)
C2 C1 C13 C14 -176.8(3)
C2 C1 C13 C18 3.4(5)
C2 C1 C19 C20 74.0(4)
C2 C3 C4 C5 -0.5(6)
C2 C7 C8 C9 178.1(3)
C2 C7 C8 C12 0.2(4)
C3 C2 C7 C6 -0.8(5)
C3 C2 C7 C8 179.7(3)
C3 C4 C5 F1 -179.6(3)
C3 C4 C5 C6 -0.1(6)
C4 C5 C6 C7 0.2(6)
C5 C6 C7 C2 0.3(5)
C5 C6 C7 C8 179.6(3)
C6 C7 C8 C9 -1.4(6)
C6 C7 C8 C12 -179.2(4)
C7 C2 C3 C4 0.9(5)
C7 C8 C9 C10 -166.0(3)
C7 C8 C12 O1 -178.3(3)
C7 C8 C12 C1 -0.7(4)
C8 C9 C10 C11 -41.1(4)
C9 C8 C12 O1 3.6(6)
C9 C8 C12 C1 -178.7(3)
C9 C10 C11 O1 60.0(4)
C11 O1 C12 C1 -165.6(3)
C11 O1 C12 C8 12.0(5)
C12 O1 C11 C10 -42.8(4)
C12 C1 C2 C3 -179.9(3)
C12 C1 C2 C7 -0.6(3)
C12 C1 C13 C14 70.3(4)
C12 C1 C13 C18 -109.5(3)
C12 C1 C19 C20 -177.4(3)
C12 C8 C9 C10 11.5(5)
C13 C1 C2 C3 60.4(5)
C13 C1 C2 C7 -120.3(3)
C13 C1 C12 O1 -59.4(4)
C13 C1 C12 C8 122.7(3)
C13 C1 C19 C20 -54.6(4)
C13 C14 C15 C16 -1.6(5)
C14 C13 C18 C17 1.7(5)
C14 C15 C16 F2 -177.3(3)
C14 C15 C16 C17 2.1(6)
C15 C16 C17 C18 -0.8(6)
C16 C17 C18 C13 -1.2(6)
C18 C13 C14 C15 -0.3(5)
C19 C1 C2 C3 -65.8(4)
C19 C1 C2 C7 113.5(3)
C19 C1 C12 O1 62.9(3)
C19 C1 C12 C8 -115.0(3)
C19 C1 C13 C14 -50.6(4)
C19 C1 C13 C18 129.6(3)
F3 C26 C27 C28 -179.9(3)
F4 C37 C38 C39 176.9(3)
O2 C31 C32 C33 -60.6(4)
C22 C23 C24 C25 -179.3(3)
C22 C23 C28 C27 178.8(3)
C22 C23 C28 C29 -0.3(4)
C22 C34 C35 C36 179.2(3)
C22 C34 C39 C38 -179.8(3)
C22 C40 C41 C42 -107(13)
C23 C22 C30 O2 -177.5(3)
C23 C22 C30 C29 0.1(3)
C23 C22 C34 C35 -2.7(4)
C23 C22 C34 C39 177.5(3)
C23 C22 C40 C41 -73.1(4)
C23 C24 C25 C26 1.0(5)
C23 C28 C29 C30 0.4(4)
C23 C28 C29 C33 -179.0(3)
C24 C23 C28 C27 -0.2(5)
C24 C23 C28 C29 -179.3(3)
C24 C25 C26 F3 179.2(3)
C24 C25 C26 C27 -0.9(6)
C25 C26 C27 C28 0.2(5)
C26 C27 C28 C23 0.4(5)
C26 C27 C28 C29 179.3(3)
C27 C28 C29 C30 -178.6(3)
C27 C28 C29 C33 2.0(6)
C28 C23 C24 C25 -0.5(5)
C28 C29 C30 O2 177.2(3)
C28 C29 C30 C22 -0.3(4)
C28 C29 C33 C32 168.7(3)
C30 O2 C31 C32 44.8(4)
C30 C22 C23 C24 179.0(3)
C30 C22 C23 C28 0.1(3)
C30 C22 C34 C35 109.6(3)
C30 C22 C34 C39 -70.2(4)
C30 C22 C40 C41 177.7(3)
C30 C29 C33 C32 -10.7(5)
C31 O2 C30 C22 163.8(3)
C31 O2 C30 C29 -13.6(4)
C31 C32 C33 C29 40.4(4)
C33 C29 C30 O2 -3.4(5)
C33 C29 C30 C22 179.1(3)
C34 C22 C23 C24 -62.3(4)
C34 C22 C23 C28 118.8(3)
C34 C22 C30 O2 61.1(4)
C34 C22 C30 C29 -121.2(3)
C34 C22 C40 C41 56.0(4)
C34 C35 C36 C37 0.2(5)
C35 C34 C39 C38 0.3(5)
C35 C36 C37 F4 -177.5(3)
C35 C36 C37 C38 1.3(5)
C36 C37 C38 C39 -1.9(5)
C37 C38 C39 C34 1.0(5)
C39 C34 C35 C36 -1.0(5)
C40 C22 C23 C24 64.6(4)
C40 C22 C23 C28 -114.3(3)
C40 C22 C30 O2 -60.5(4)
C40 C22 C30 C29 117.2(3)
C40 C22 C34 C35 -130.2(3)
C40 C22 C34 C39 50.0(4)
